data_4512262
loop_
_publ_author_name
'Shen, Junju'
'Zhang, Caifeng'
'Yu, Tanlai'
'An, Li'
'Fu, Yunlong'

_publ_section_title
;
 Structural and Functional Modulation of Five 4-Cyanopyridinium
 Iodoargentates Built Up from Cubane-like Ag4I4Nodes
;
_journal_issue 12
_journal_name_full 'Crystal Growth &amp; Design'
_journal_page_first 6337
_journal_paper_doi 10.1021/cg5010769
_journal_volume 14
_journal_year 2014
_chemical_formula_moiety 'Ag4 I6, 2(C9 H11 N2)'
_chemical_formula_sum 'C18 H22 Ag4 I6 N4'
_chemical_formula_weight 1487.28
_chemical_name_systematic
; 
 ? 
;
_space_group_IT_number 19
_symmetry_cell_setting orthorhombic
_symmetry_space_group_name_Hall 'P 2ac 2ab'
_symmetry_space_group_name_H-M 'P 21 21 21'
_atom_sites_solution_hydrogens geom
_atom_sites_solution_primary direct
_atom_sites_solution_secondary difmap
_audit_creation_method SHELXL-97
_cell_angle_alpha 90.00
_cell_angle_beta 90.00
_cell_angle_gamma 90.00
_cell_formula_units_Z 4
_cell_length_a 12.0078(3)
_cell_length_b 12.0175(4)
_cell_length_c 22.5442(6)
_cell_measurement_reflns_used 3094
_cell_measurement_temperature 293(2)
_cell_measurement_theta_max 25.7250
_cell_measurement_theta_min 3.1940
_cell_volume 3253.21(16)
_computing_cell_refinement
;
CrysAlisPro, Agilent Technologies,
Version 1.171.36.28 (release 01-02-2013 CrysAlis171 .NET)
(compiled Feb  1 2013,16:14:44)
;
_computing_data_collection
;
CrysAlisPro, Agilent Technologies,
Version 1.171.36.28 (release 01-02-2013 CrysAlis171 .NET)
(compiled Feb  1 2013,16:14:44)
;
_computing_data_reduction
;
CrysAlisPro, Agilent Technologies,
Version 1.171.36.28 (release 01-02-2013 CrysAlis171 .NET)
(compiled Feb  1 2013,16:14:44)
;
_computing_structure_refinement 'SHELXL-97 (Sheldrick, 1997)'
_computing_structure_solution 'SHELXS-97 (Sheldrick, 1990)'
_diffrn_ambient_temperature 293(2)
_diffrn_detector_area_resol_mean 16.0710
_diffrn_measured_fraction_theta_full 0.962
_diffrn_measured_fraction_theta_max 0.962
_diffrn_measurement_device_type 'Xcalibur, Eos, Gemini'
_diffrn_measurement_method '\w scans'
_diffrn_radiation_monochromator graphite
_diffrn_radiation_source 'fine-focus sealed tube'
_diffrn_radiation_type MoK\a
_diffrn_radiation_wavelength 0.71073
_diffrn_reflns_av_R_equivalents 0.0216
_diffrn_reflns_av_sigmaI/netI 0.0486
_diffrn_reflns_limit_h_max 14
_diffrn_reflns_limit_h_min -12
_diffrn_reflns_limit_k_max 13
_diffrn_reflns_limit_k_min -14
_diffrn_reflns_limit_l_max 27
_diffrn_reflns_limit_l_min -16
_diffrn_reflns_number 6859
_diffrn_reflns_theta_full 25.50
_diffrn_reflns_theta_max 25.50
_diffrn_reflns_theta_min 2.56
_exptl_absorpt_coefficient_mu 8.080
_exptl_absorpt_correction_T_max 0.8174
_exptl_absorpt_correction_T_min 0.7075
_exptl_absorpt_correction_type multi-scan
_exptl_absorpt_process_details
;
CrysAlisPro, Agilent Technologies,
Version 1.171.36.28 (release 01-02-2013 CrysAlis171 .NET)
(compiled Feb  1 2013,16:14:44)
Empirical absorption correction using spherical harmonics,
 implemented in SCALE3 ABSPACK scaling algorithm.
;
_exptl_crystal_colour brown-yellow
_exptl_crystal_density_diffrn 3.037
_exptl_crystal_density_method 'not measured'
_exptl_crystal_description block
_exptl_crystal_F_000 2656
_exptl_crystal_size_max 0.05
_exptl_crystal_size_mid 0.04
_exptl_crystal_size_min 0.03
_refine_diff_density_max 0.781
_refine_diff_density_min -0.658
_refine_diff_density_rms 0.128
_refine_ls_abs_structure_details 'Flack H D (1983), Acta Cryst. A39, 876-881'
_refine_ls_abs_structure_Flack 0.02(4)
_refine_ls_extinction_method none
_refine_ls_goodness_of_fit_ref 1.014
_refine_ls_hydrogen_treatment constr
_refine_ls_matrix_type full
_refine_ls_number_parameters 291
_refine_ls_number_reflns 5171
_refine_ls_number_restraints 61
_refine_ls_restrained_S_all 1.014
_refine_ls_R_factor_all 0.0485
_refine_ls_R_factor_gt 0.0372
_refine_ls_shift/su_max 0.001
_refine_ls_shift/su_mean 0.000
_refine_ls_structure_factor_coef Fsqd
_refine_ls_weighting_details 'calc w=1/[\s^2^(Fo^2^)+(0.0250P)^2^+0.0000P] where P=(Fo^2^+2Fc^2^)/3'
_refine_ls_weighting_scheme calc
_refine_ls_wR_factor_gt 0.0675
_refine_ls_wR_factor_ref 0.0728
_reflns_number_gt 4389
_reflns_number_total 5171
_reflns_threshold_expression >2sigma(I)
_cod_data_source_file cg5010769_si_002.cif
_cod_data_source_block 3
_cod_depositor_comments 'Adding full bibliography for 4512259--4512265.cif.'
_cod_original_cell_volume 3253.22(16)
_cod_database_code 4512262

loop_
_symmetry_equiv_pos_as_xyz
'x, y, z'
'-x+1/2, -y, z+1/2'
'-x, y+1/2, -z+1/2'
'x+1/2, -y+1/2, -z'

loop_
_atom_site_label
_atom_site_type_symbol
_atom_site_fract_x
_atom_site_fract_y
_atom_site_fract_z
_atom_site_U_iso_or_equiv
_atom_site_adp_type
_atom_site_occupancy
_atom_site_symmetry_multiplicity
_atom_site_calc_flag
_atom_site_refinement_flags
Ag1 Ag 0.16750(8) 0.19520(10) 0.91043(4) 0.0733(3) Uani 1 1 d .
Ag2 Ag -0.04938(8) 0.35020(9) 0.94626(5) 0.0733(3) Uani 1 1 d .
Ag3 Ag -0.05767(8) 0.19891(10) 0.82407(5) 0.0752(3) Uani 1 1 d .
Ag4 Ag 0.10612(8) 0.41676(10) 0.81916(4) 0.0722(3) Uani 1 1 d .
I1 I 0.18131(6) 0.42939(7) 0.94141(3) 0.05537(19) Uani 1 1 d .
I2 I -0.04974(6) 0.11248(7) 0.94649(3) 0.0588(2) Uani 1 1 d .
I3 I -0.13151(6) 0.42625(7) 0.83100(3) 0.0550(2) Uani 1 1 d .
I4 I 0.17094(6) 0.19510(7) 0.78117(3) 0.0559(2) Uani 1 1 d .
I5 I 0.30830(7) 0.05010(8) 0.97205(3) 0.0681(2) Uani 1 1 d .
I6 I -0.20480(6) 0.07213(8) 0.75571(3) 0.0645(2) Uani 1 1 d .
N1 N 0.0213(8) 0.1555(10) 0.1261(5) 0.072(3) Uani 1 1 d .
N2 N 0.1127(13) 0.5867(16) 0.1165(9) 0.142(6) Uani 1 1 d .
N3 N 0.0530(9) 0.2600(8) 0.6136(4) 0.058(3) Uani 1 1 d .
N4 N -0.3429(10) 0.3992(12) 0.6914(6) 0.100(4) Uani 1 1 d .
C1 C 0.0691(10) 0.3770(12) 0.1242(5) 0.062(3) Uani 1 1 d U
C2 C -0.0180(11) 0.3402(13) 0.1571(6) 0.083(4) Uani 1 1 d U
H2 H -0.0609 0.3888 0.1797 0.099 Uiso 1 1 calc R
C3 C -0.0402(10) 0.2289(13) 0.1557(6) 0.079(4) Uani 1 1 d U
H3 H -0.1018 0.2029 0.1765 0.095 Uiso 1 1 calc R
C4 C 0.1097(11) 0.1910(14) 0.0956(6) 0.076(4) Uani 1 1 d U
H4 H 0.1541 0.1404 0.0753 0.091 Uiso 1 1 calc R
C5 C 0.1346(10) 0.3014(13) 0.0942(5) 0.070(3) Uani 1 1 d U
H5 H 0.1961 0.3261 0.0728 0.084 Uiso 1 1 calc R
C6 C 0.0939(13) 0.4940(16) 0.1180(8) 0.094(5) Uani 1 1 d .
C7 C -0.0064(14) 0.0343(15) 0.1254(7) 0.111(6) Uani 1 1 d D
H7A H -0.0866 0.0249 0.1262 0.133 Uiso 1 1 calc R
H7B H 0.0213 0.0011 0.0890 0.133 Uiso 1 1 calc R
C8 C 0.0432(15) -0.0223(16) 0.1764(7) 0.122(7) Uani 1 1 d D
H8A H 0.0127 0.0085 0.2127 0.146 Uiso 1 1 calc R
H8B H 0.1230 -0.0095 0.1766 0.146 Uiso 1 1 calc R
C9 C 0.0204(15) -0.1488(17) 0.1746(9) 0.135(7) Uani 1 1 d .
H9A H -0.0570 -0.1615 0.1664 0.203 Uiso 1 1 calc R
H9B H 0.0393 -0.1811 0.2122 0.203 Uiso 1 1 calc R
H9C H 0.0648 -0.1823 0.1440 0.203 Uiso 1 1 calc R
C10 C -0.1491(10) 0.3330(10) 0.6551(5) 0.058(3) Uani 1 1 d U
C11 C -0.0534(10) 0.3923(11) 0.6680(5) 0.065(3) Uani 1 1 d U
H11 H -0.0568 0.4575 0.6902 0.078 Uiso 1 1 calc R
C12 C 0.0458(10) 0.3533(10) 0.6476(5) 0.057(3) Uani 1 1 d U
H12 H 0.1107 0.3915 0.6572 0.068 Uiso 1 1 calc R
C13 C -0.0357(11) 0.2009(12) 0.6029(6) 0.073(4) Uani 1 1 d U
H14 H -0.0295 0.1333 0.5831 0.088 Uiso 1 1 calc R
C14 C -0.1392(11) 0.2389(12) 0.6211(5) 0.074(4) Uani 1 1 d U
H13 H -0.2029 0.2001 0.6100 0.088 Uiso 1 1 calc R
C15 C -0.2561(12) 0.3693(12) 0.6757(6) 0.072(4) Uani 1 1 d .
C16 C 0.1642(11) 0.2296(12) 0.5874(6) 0.075(4) Uani 1 1 d .
H16A H 0.2220 0.2434 0.6165 0.091 Uiso 1 1 calc R
H16B H 0.1648 0.1508 0.5781 0.091 Uiso 1 1 calc R
C17 C 0.1893(12) 0.2939(14) 0.5328(6) 0.096(5) Uani 1 1 d .
H17A H 0.2584 0.2665 0.5159 0.115 Uiso 1 1 calc R
H17B H 0.2006 0.3713 0.5434 0.115 Uiso 1 1 calc R
C18 C 0.0968(14) 0.2872(14) 0.4849(6) 0.110(6) Uani 1 1 d .
H18A H 0.0805 0.2106 0.4764 0.165 Uiso 1 1 calc R
H18B H 0.1217 0.3235 0.4493 0.165 Uiso 1 1 calc R
H18C H 0.0307 0.3233 0.4992 0.165 Uiso 1 1 calc R

loop_
_atom_site_aniso_label
_atom_site_aniso_U_11
_atom_site_aniso_U_22
_atom_site_aniso_U_33
_atom_site_aniso_U_23
_atom_site_aniso_U_13
_atom_site_aniso_U_12
Ag1 0.0773(6) 0.0724(8) 0.0700(6) 0.0081(6) -0.0020(5) 0.0048(6)
Ag2 0.0771(6) 0.0738(7) 0.0689(6) 0.0032(6) 0.0006(6) 0.0014(6)
Ag3 0.0809(6) 0.0672(7) 0.0776(6) -0.0016(6) -0.0024(6) 0.0056(6)
Ag4 0.0752(6) 0.0732(8) 0.0682(6) 0.0018(6) -0.0007(5) -0.0015(6)
I1 0.0581(4) 0.0537(5) 0.0543(4) 0.0045(4) -0.0103(4) -0.0017(4)
I2 0.0616(4) 0.0590(5) 0.0557(4) 0.0086(4) 0.0026(4) -0.0020(4)
I3 0.0588(4) 0.0577(5) 0.0484(4) 0.0050(4) -0.0007(4) 0.0083(4)
I4 0.0625(4) 0.0545(5) 0.0507(4) -0.0020(4) 0.0001(4) 0.0021(4)
I5 0.0790(5) 0.0677(6) 0.0575(5) -0.0021(4) -0.0109(4) 0.0149(5)
I6 0.0670(4) 0.0676(6) 0.0590(4) -0.0026(5) -0.0008(4) 0.0088(5)
N1 0.057(6) 0.068(8) 0.090(8) 0.003(7) 0.000(6) 0.014(6)
N2 0.122(12) 0.109(15) 0.194(17) -0.020(15) -0.008(12) -0.026(12)
N3 0.082(7) 0.051(7) 0.042(5) 0.005(5) -0.002(5) -0.009(6)
N4 0.090(8) 0.112(12) 0.098(9) -0.018(9) -0.015(8) 0.021(8)
C1 0.055(6) 0.072(7) 0.059(6) 0.003(6) -0.001(5) -0.004(6)
C2 0.083(7) 0.079(8) 0.085(7) -0.008(7) 0.013(7) -0.002(7)
C3 0.066(6) 0.083(8) 0.088(7) -0.002(7) 0.023(6) 0.003(6)
C4 0.066(6) 0.092(8) 0.069(6) 0.007(7) -0.002(6) 0.013(6)
C5 0.057(6) 0.090(8) 0.062(6) 0.018(6) 0.006(6) 0.003(6)
C6 0.081(10) 0.085(14) 0.117(13) 0.008(12) 0.007(10) -0.018(10)
C7 0.102(11) 0.114(17) 0.117(14) -0.023(12) -0.033(11) 0.002(12)
C8 0.134(14) 0.128(17) 0.104(13) 0.024(12) -0.058(13) -0.047(13)
C9 0.154(16) 0.114(17) 0.137(16) 0.008(15) -0.006(15) 0.015(13)
C10 0.070(6) 0.052(6) 0.052(6) 0.001(5) -0.008(5) 0.002(5)
C11 0.075(6) 0.068(7) 0.052(6) -0.003(6) 0.005(6) -0.007(6)
C12 0.075(6) 0.054(6) 0.043(5) 0.002(5) -0.010(5) -0.011(6)
C13 0.084(7) 0.056(7) 0.079(7) -0.017(6) 0.005(6) -0.019(6)
C14 0.077(7) 0.068(7) 0.076(7) -0.004(6) -0.009(6) -0.022(6)
C15 0.085(9) 0.061(9) 0.072(9) 0.017(8) -0.008(8) 0.003(8)
C16 0.086(9) 0.058(9) 0.082(9) -0.007(8) 0.003(8) 0.006(8)
C17 0.101(11) 0.097(13) 0.090(10) 0.015(10) 0.035(10) 0.006(10)
C18 0.159(15) 0.099(14) 0.073(9) 0.016(9) -0.009(11) 0.015(12)

loop_
_atom_type_symbol
_atom_type_description
_atom_type_scat_dispersion_real
_atom_type_scat_dispersion_imag
_atom_type_scat_source
C C 0.0033 0.0016 'International Tables Vol C Tables 4.2.6.8 and 6.1.1.4'
H H 0.0000 0.0000 'International Tables Vol C Tables 4.2.6.8 and 6.1.1.4'
N N 0.0061 0.0033 'International Tables Vol C Tables 4.2.6.8 and 6.1.1.4'
Ag Ag -0.8971 1.1015 'International Tables Vol C Tables 4.2.6.8 and 6.1.1.4'
I I -0.4742 1.8119 'International Tables Vol C Tables 4.2.6.8 and 6.1.1.4'

loop_
_geom_angle_atom_site_label_1
_geom_angle_atom_site_label_2
_geom_angle_atom_site_label_3
_geom_angle
_geom_angle_site_symmetry_1
I5 Ag1 I1 116.74(4) .
I5 Ag1 I2 100.97(4) .
I1 Ag1 I2 108.38(4) .
I5 Ag1 I4 119.18(4) .
I1 Ag1 I4 103.89(4) .
I2 Ag1 I4 106.99(4) .
I5 Ag2 I2 115.36(4) 4_457
I5 Ag2 I3 104.26(4) 4_457
I2 Ag2 I3 108.27(4) .
I5 Ag2 I1 117.72(4) 4_457
I2 Ag2 I1 109.04(4) .
I3 Ag2 I1 100.61(4) .
I6 Ag3 I3 110.66(4) .
I6 Ag3 I4 113.84(4) .
I3 Ag3 I4 108.89(4) .
I6 Ag3 I2 110.13(4) .
I3 Ag3 I2 107.06(4) .
I4 Ag3 I2 105.95(4) .
I6 Ag4 I3 116.97(4) 3_556
I6 Ag4 I1 114.10(4) 3_556
I3 Ag4 I1 102.65(4) .
I6 Ag4 I4 108.81(4) 3_556
I3 Ag4 I4 109.30(4) .
I1 Ag4 I4 104.15(4) .
Ag4 I1 Ag1 72.75(4) .
Ag4 I1 Ag2 74.01(3) .
Ag1 I1 Ag2 68.92(3) .
Ag2 I2 Ag1 69.89(4) .
Ag2 I2 Ag3 69.29(4) .
Ag1 I2 Ag3 69.33(3) .
Ag4 I3 Ag3 69.55(4) .
Ag4 I3 Ag2 74.62(3) .
Ag3 I3 Ag2 69.37(3) .
Ag4 I4 Ag3 68.58(3) .
Ag4 I4 Ag1 72.60(4) .
Ag3 I4 Ag1 69.78(3) .
Ag2 I5 Ag1 115.55(5) 4_557
Ag4 I6 Ag3 115.53(4) 3_546
C3 N1 C4 119.2(14) .
C3 N1 C7 122.0(13) .
C4 N1 C7 118.9(13) .
C13 N3 C12 120.1(11) .
C13 N3 C16 121.3(11) .
C12 N3 C16 118.5(10) .
C2 C1 C5 119.6(14) .
C2 C1 C6 121.9(14) .
C5 C1 C6 118.5(13) .
C1 C2 C3 117.2(14) .
C1 C2 H2 121.4 .
C3 C2 H2 121.4 .
N1 C3 C2 123.7(13) .
N1 C3 H3 118.2 .
C2 C3 H3 118.2 .
N1 C4 C5 119.9(14) .
N1 C4 H4 120.0 .
C5 C4 H4 120.0 .
C4 C5 C1 120.4(13) .
C4 C5 H5 119.8 .
C1 C5 H5 119.8 .
N2 C6 C1 176(2) .
C8 C7 N1 110.7(14) .
C8 C7 H7A 109.5 .
N1 C7 H7A 109.5 .
C8 C7 H7B 109.5 .
N1 C7 H7B 109.5 .
H7A C7 H7B 108.1 .
C7 C8 C9 111.4(15) .
C7 C8 H8A 109.4 .
C9 C8 H8A 109.4 .
C7 C8 H8B 109.4 .
C9 C8 H8B 109.4 .
H8A C8 H8B 108.0 .
C8 C9 H9A 109.5 .
C8 C9 H9B 109.5 .
H9A C9 H9B 109.5 .
C8 C9 H9C 109.5 .
H9A C9 H9C 109.5 .
H9B C9 H9C 109.5 .
C14 C10 C11 118.0(12) .
C14 C10 C15 120.6(12) .
C11 C10 C15 121.3(12) .
C12 C11 C10 118.6(12) .
C12 C11 H11 120.7 .
C10 C11 H11 120.7 .
C11 C12 N3 122.0(11) .
C11 C12 H12 119.0 .
N3 C12 H12 119.0 .
N3 C13 C14 119.9(12) .
N3 C13 H14 120.1 .
C14 C13 H14 120.1 .
C10 C14 C13 121.0(12) .
C10 C14 H13 119.5 .
C13 C14 H13 119.5 .
N4 C15 C10 178.9(16) .
C17 C16 N3 112.4(11) .
C17 C16 H16A 109.1 .
N3 C16 H16A 109.1 .
C17 C16 H16B 109.1 .
N3 C16 H16B 109.1 .
H16A C16 H16B 107.9 .
C16 C17 C18 113.9(12) .
C16 C17 H17A 108.8 .
C18 C17 H17A 108.8 .
C16 C17 H17B 108.8 .
C18 C17 H17B 108.8 .
H17A C17 H17B 107.7 .
C17 C18 H18A 109.5 .
C17 C18 H18B 109.5 .
H18A C18 H18B 109.5 .
C17 C18 H18C 109.5 .
H18A C18 H18C 109.5 .
H18B C18 H18C 109.5 .

loop_
_geom_bond_atom_site_label_1
_geom_bond_atom_site_label_2
_geom_bond_distance
_geom_bond_site_symmetry_2
Ag1 I5 2.7979(13) .
Ag1 I1 2.9046(15) .
Ag1 I2 2.9075(13) .
Ag1 I4 2.9144(12) .
Ag2 I5 2.7836(13) 4_457
Ag2 I2 2.8568(14) .
Ag2 I3 2.9256(12) .
Ag2 I1 2.9311(12) .
Ag3 I6 2.7960(14) .
Ag3 I3 2.8766(14) .
Ag3 I4 2.9109(12) .
Ag3 I2 2.9504(13) .
Ag4 I6 2.7819(13) 3_556
Ag4 I3 2.8681(11) .
Ag4 I1 2.9041(12) .
Ag4 I4 2.9044(14) .
I5 Ag2 2.7836(13) 4_557
I6 Ag4 2.7819(13) 3_546
N1 C3 1.329(16) .
N1 C4 1.335(15) .
N1 C7 1.49(2) .
N2 C6 1.14(2) .
N3 C13 1.302(14) .
N3 C12 1.361(14) .
N3 C16 1.505(15) .
N4 C15 1.158(16) .
C1 C2 1.357(16) .
C1 C5 1.379(18) .
C1 C6 1.44(2) .
C2 C3 1.364(19) .
C2 H2 0.9300 .
C3 H3 0.9300 .
C4 C5 1.36(2) .
C4 H4 0.9300 .
C5 H5 0.9300 .
C7 C8 1.464(15) .
C7 H7A 0.9700 .
C7 H7B 0.9700 .
C8 C9 1.54(2) .
C8 H8A 0.9700 .
C8 H8B 0.9700 .
C9 H9A 0.9600 .
C9 H9B 0.9600 .
C9 H9C 0.9600 .
C10 C14 1.372(17) .
C10 C11 1.382(15) .
C10 C15 1.434(18) .
C11 C12 1.361(15) .
C11 H11 0.9300 .
C12 H12 0.9300 .
C13 C14 1.386(17) .
C13 H14 0.9300 .
C14 H13 0.9300 .
C16 C17 1.484(18) .
C16 H16A 0.9700 .
C16 H16B 0.9700 .
C17 C18 1.552(19) .
C17 H17A 0.9700 .
C17 H17B 0.9700 .
C18 H18A 0.9600 .
C18 H18B 0.9600 .
C18 H18C 0.9600 .
